data_1517288
loop_
_publ_author_name
'Esmieu, Charl\`ene'
'Orio, Maylis'
'Torelli, St\'ephane'
'Le Pape, Laurent'
'P\'ecaut, Jacques'
'Lebrun, Colette'
'M\'enage, St\'ephane'

_publ_section_title
;
 N2O reduction at a dissymmetric {Cu2S}-containing mixed-valent center
;
_journal_issue 12
_journal_name_full 'Chem. Sci.'
_journal_page_first 4774
_journal_paper_doi 10.1039/C4SC01487A
_journal_volume 5
_journal_year 2014
_chemical_formula_sum 'C25 H29 Cu2 F6 N4 O7 S3'
_chemical_formula_weight 834.78
_chemical_name_systematic
; 
 ? 
;
_space_group_IT_number 2
_symmetry_cell_setting triclinic
_symmetry_space_group_name_Hall '-P 1'
_symmetry_space_group_name_H-M 'P -1'
_atom_sites_solution_hydrogens difmap
_atom_sites_solution_primary direct
_atom_sites_solution_secondary difmap
_audit_creation_method SHELXL-97
_cell_angle_alpha 93.504(6)
_cell_angle_beta 98.701(6)
_cell_angle_gamma 114.179(7)
_cell_formula_units_Z 2
_cell_length_a 9.8541(6)
_cell_length_b 11.4575(8)
_cell_length_c 15.9521(13)
_cell_measurement_reflns_used 6890
_cell_measurement_temperature 150(2)
_cell_measurement_theta_max 32.4763
_cell_measurement_theta_min 3.3434
_cell_volume 1608.9(2)
_computing_cell_refinement
;
CrysAlisPro, Agilent Technologies,
Version 1.171.35.19 (release 27-10-2011 CrysAlis171 .NET)
(compiled Oct 27 2011,15:02:11)
;
_computing_data_collection
;
CrysAlisPro, Agilent Technologies,
Version 1.171.35.19 (release 27-10-2011 CrysAlis171 .NET)
(compiled Oct 27 2011,15:02:11)
;
_computing_data_reduction
;
CrysAlisPro, Agilent Technologies,
Version 1.171.35.19 (release 27-10-2011 CrysAlis171 .NET)
(compiled Oct 27 2011,15:02:11)
;
_computing_structure_refinement 'SHELXL-97 (Sheldrick, 1997)'
_computing_structure_solution 'SHELXS-97 (Sheldrick, 1990)'
_diffrn_ambient_temperature 150(2)
_diffrn_detector_area_resol_mean 15.9653
_diffrn_measured_fraction_theta_full 0.999
_diffrn_measured_fraction_theta_max 0.999
_diffrn_measurement_details
;
  1 omega   -2.00   95.00   1.0000    3.0000
omega____ theta____ kappa____ phi______ frames
    -       25.5614   77.0000   60.0000 97

  2 omega  -25.00   67.00   1.0000    3.0000
omega____ theta____ kappa____ phi______ frames
    -       25.5614  -99.0000  -60.0000 92

  3 omega  -21.00   67.00   1.0000    3.0000
omega____ theta____ kappa____ phi______ frames
    -       25.5614  -99.0000  150.0000 88

  4 omega  -24.00    1.00   1.0000    3.0000
omega____ theta____ kappa____ phi______ frames
    -       25.5614  -99.0000   60.0000 25

  5 omega  -96.00  -20.00   1.0000    3.0000
omega____ theta____ kappa____ phi______ frames
    -      -27.2801  -57.0000 -180.0000 76

  6 omega   -6.00   42.00   1.0000    3.0000
omega____ theta____ kappa____ phi______ frames
    -      -27.2801   57.0000  -30.0000 48

  7 omega  -96.00  -22.00   1.0000    3.0000
omega____ theta____ kappa____ phi______ frames
    -      -27.2801  -57.0000  -90.0000 74

;
_diffrn_measurement_device_type 'Xcalibur, Sapphire3'
_diffrn_measurement_method '\w scans'
_diffrn_radiation_monochromator graphite
_diffrn_radiation_source 'fine-focus sealed tube'
_diffrn_radiation_type MoK\a
_diffrn_radiation_wavelength 0.71073
_diffrn_reflns_av_R_equivalents 0.0237
_diffrn_reflns_av_sigmaI/netI 0.0413
_diffrn_reflns_limit_h_max 14
_diffrn_reflns_limit_h_min -14
_diffrn_reflns_limit_k_max 16
_diffrn_reflns_limit_k_min -16
_diffrn_reflns_limit_l_max 22
_diffrn_reflns_limit_l_min -22
_diffrn_reflns_number 19709
_diffrn_reflns_theta_full 30.51
_diffrn_reflns_theta_max 30.51
_diffrn_reflns_theta_min 3.35
_exptl_absorpt_coefficient_mu 1.601
_exptl_absorpt_correction_T_max 0.8023
_exptl_absorpt_correction_T_min 0.5194
_exptl_absorpt_correction_type multi-scan
_exptl_absorpt_process_details
;
CrysAlisPro, Agilent Technologies,
Version 1.171.35.19 (release 27-10-2011 CrysAlis171 .NET)
(compiled Oct 27 2011,15:02:11)
Empirical absorption correction using spherical harmonics,
 implemented in SCALE3 ABSPACK scaling algorithm.
;
_exptl_crystal_colour black
_exptl_crystal_density_diffrn 1.723
_exptl_crystal_density_method 'not measured'
_exptl_crystal_description block
_exptl_crystal_F_000 846
_exptl_crystal_size_max 0.47
_exptl_crystal_size_mid 0.26
_exptl_crystal_size_min 0.14
_refine_diff_density_max 0.930
_refine_diff_density_min -0.461
_refine_diff_density_rms 0.077
_refine_ls_extinction_method none
_refine_ls_goodness_of_fit_ref 1.035
_refine_ls_hydrogen_treatment refall
_refine_ls_matrix_type full
_refine_ls_number_parameters 540
_refine_ls_number_reflns 9796
_refine_ls_number_restraints 0
_refine_ls_restrained_S_all 1.035
_refine_ls_R_factor_all 0.0503
_refine_ls_R_factor_gt 0.0356
_refine_ls_shift/su_max 0.003
_refine_ls_shift/su_mean 0.000
_refine_ls_structure_factor_coef Fsqd
_refine_ls_weighting_details 'calc w=1/[\s^2^(Fo^2^)+(0.0367P)^2^+0.4284P] where P=(Fo^2^+2Fc^2^)/3'
_refine_ls_weighting_scheme calc
_refine_ls_wR_factor_gt 0.0783
_refine_ls_wR_factor_ref 0.0849
_reflns_number_gt 7872
_reflns_number_total 9796
_reflns_threshold_expression >2sigma(I)
_cod_data_source_file c4sc01487a2.cif
_cod_data_source_block st450
_cod_depositor_comments 'Adding full bibliography for 1517286--1517289.cif.'
_cod_database_code 1517288

loop_
_symmetry_equiv_pos_as_xyz
'x, y, z'
'-x, -y, -z'

loop_
_atom_site_label
_atom_site_type_symbol
_atom_site_fract_x
_atom_site_fract_y
_atom_site_fract_z
_atom_site_U_iso_or_equiv
_atom_site_adp_type
_atom_site_occupancy
_atom_site_symmetry_multiplicity
_atom_site_calc_flag
Cu1 Cu 0.75417(3) 0.41415(2) 0.202602(14) 0.01696(6) Uani 1 1 d
Cu2 Cu 0.60208(3) 0.45330(2) 0.309601(14) 0.01791(6) Uani 1 1 d
S1 S 0.63490(5) 0.53793(5) 0.19217(3) 0.01792(9) Uani 1 1 d
O1 O 0.99258(19) 0.53398(17) 0.25142(13) 0.0279(3) Uani 1 1 d
H1O H 1.044(3) 0.592(3) 0.2289(17) 0.031(7) Uiso 1 1 d
H2O H 1.003(3) 0.561(3) 0.2927(19) 0.033(9) Uiso 1 1 d
N1 N 0.72232(18) 0.35185(15) 0.07407(10) 0.0178(3) Uani 1 1 d
N2 N 0.38105(19) 0.42703(16) 0.30983(10) 0.0187(3) Uani 1 1 d
N3 N 0.77869(19) 0.25356(16) 0.21725(10) 0.0194(3) Uani 1 1 d
N4 N 0.56195(19) 0.32288(16) 0.38754(10) 0.0200(3) Uani 1 1 d
C1 C 0.4642(2) 0.41962(19) 0.12429(12) 0.0181(4) Uani 1 1 d
C2 C 0.4724(2) 0.36251(19) 0.04595(12) 0.0188(4) Uani 1 1 d
C3 C 0.3392(2) 0.2760(2) -0.00854(13) 0.0228(4) Uani 1 1 d
H3 H 0.345(3) 0.238(2) -0.0604(16) 0.026(6) Uiso 1 1 d
C4 C 0.1978(2) 0.2422(2) 0.01367(13) 0.0248(4) Uani 1 1 d
C5 C 0.1938(2) 0.2971(2) 0.09308(14) 0.0242(4) Uani 1 1 d
H5 H 0.100(3) 0.274(2) 0.1087(16) 0.031(7) Uiso 1 1 d
C6 C 0.3233(2) 0.3867(2) 0.14832(12) 0.0205(4) Uani 1 1 d
C7 C 0.6216(2) 0.3954(2) 0.01822(12) 0.0193(4) Uani 1 1 d
H7A H 0.677(3) 0.488(2) 0.0202(14) 0.016(5) Uiso 1 1 d
H7B H 0.603(2) 0.356(2) -0.0373(15) 0.016(5) Uiso 1 1 d
C8 C 0.3071(2) 0.4521(2) 0.22922(13) 0.0230(4) Uani 1 1 d
H8A H 0.204(3) 0.424(2) 0.2279(15) 0.025(6) Uiso 1 1 d
H8B H 0.352(2) 0.546(2) 0.2289(13) 0.015(5) Uiso 1 1 d
C9 C 0.0542(3) 0.1538(3) -0.04754(18) 0.0357(5) Uani 1 1 d
H9A H 0.060(3) 0.079(3) -0.0682(19) 0.046(8) Uiso 1 1 d
H9B H 0.034(4) 0.189(3) -0.096(2) 0.068(11) Uiso 1 1 d
H9C H -0.035(4) 0.129(4) -0.024(2) 0.076(12) Uiso 1 1 d
C10 C 0.6561(2) 0.2091(2) 0.06828(13) 0.0214(4) Uani 1 1 d
H10A H 0.549(3) 0.175(2) 0.0698(14) 0.022(6) Uiso 1 1 d
H10B H 0.665(3) 0.168(2) 0.0153(16) 0.027(6) Uiso 1 1 d
C11 C 0.7303(2) 0.17005(19) 0.14398(13) 0.0204(4) Uani 1 1 d
C12 C 0.7432(3) 0.0545(2) 0.14045(15) 0.0280(5) Uani 1 1 d
H12 H 0.703(3) -0.002(2) 0.0895(16) 0.028(6) Uiso 1 1 d
C13 C 0.8061(3) 0.0228(2) 0.21431(16) 0.0343(5) Uani 1 1 d
H13 H 0.814(3) -0.054(3) 0.2118(18) 0.041(8) Uiso 1 1 d
C14 C 0.8588(3) 0.1091(2) 0.28842(15) 0.0307(5) Uani 1 1 d
H14 H 0.902(3) 0.096(3) 0.3377(17) 0.038(7) Uiso 1 1 d
C15 C 0.8442(2) 0.2238(2) 0.28758(14) 0.0240(4) Uani 1 1 d
H15 H 0.886(3) 0.288(2) 0.3357(15) 0.020(6) Uiso 1 1 d
C16 C 0.3083(2) 0.2896(2) 0.32258(14) 0.0231(4) Uani 1 1 d
H16A H 0.292(3) 0.239(2) 0.2674(15) 0.022(6) Uiso 1 1 d
H16B H 0.210(3) 0.269(3) 0.3404(17) 0.039(7) Uiso 1 1 d
C17 C 0.4132(2) 0.26094(19) 0.38882(12) 0.0206(4) Uani 1 1 d
C18 C 0.3609(3) 0.1763(2) 0.44722(14) 0.0275(4) Uani 1 1 d
H18 H 0.256(3) 0.139(2) 0.4466(15) 0.026(6) Uiso 1 1 d
C19 C 0.4650(3) 0.1540(2) 0.50520(15) 0.0312(5) Uani 1 1 d
H19 H 0.430(3) 0.097(2) 0.5465(16) 0.030(7) Uiso 1 1 d
C20 C 0.6178(3) 0.2181(2) 0.50388(14) 0.0288(5) Uani 1 1 d
H20 H 0.682(3) 0.209(3) 0.5424(18) 0.042(8) Uiso 1 1 d
C21 C 0.6624(3) 0.3025(2) 0.44508(13) 0.0236(4) Uani 1 1 d
H21 H 0.767(3) 0.354(2) 0.4458(14) 0.021(6) Uiso 1 1 d
C22 C 0.8713(3) 0.4016(2) 0.04857(15) 0.0266(4) Uani 1 1 d
H22A H 0.912(3) 0.496(2) 0.0540(14) 0.024(6) Uiso 1 1 d
H22B H 0.933(3) 0.378(2) 0.0839(15) 0.023(6) Uiso 1 1 d
H22C H 0.862(3) 0.372(2) -0.0088(16) 0.028(6) Uiso 1 1 d
C23 C 0.3722(3) 0.5102(2) 0.38179(14) 0.0261(4) Uani 1 1 d
H23A H 0.266(3) 0.494(2) 0.3790(14) 0.022(6) Uiso 1 1 d
H23B H 0.431(3) 0.592(3) 0.3747(17) 0.036(7) Uiso 1 1 d
H23C H 0.412(3) 0.491(2) 0.4328(16) 0.028(6) Uiso 1 1 d
S2 S 0.89770(6) 0.67729(5) 0.44791(3) 0.02249(10) Uani 1 1 d
F1S2 F 0.9258(2) 0.78963(16) 0.30946(10) 0.0512(4) Uani 1 1 d
F2S2 F 1.1048(2) 0.89235(17) 0.41815(13) 0.0673(6) Uani 1 1 d
F3S2 F 0.8875(2) 0.89325(17) 0.41362(13) 0.0641(5) Uani 1 1 d
O1S2 O 0.73621(17) 0.61280(15) 0.41509(10) 0.0292(3) Uani 1 1 d
O2S2 O 0.98286(19) 0.61061(17) 0.41969(10) 0.0335(4) Uani 1 1 d
O3S2 O 0.9385(2) 0.72814(17) 0.53697(10) 0.0360(4) Uani 1 1 d
C2S C 0.9569(3) 0.8208(2) 0.39444(17) 0.0368(5) Uani 1 1 d
S3 S 0.32832(7) 0.80637(6) 0.20597(4) 0.03072(12) Uani 1 1 d
F1S3 F 0.2209(2) 0.97400(17) 0.24344(15) 0.0662(6) Uani 1 1 d
F2S3 F 0.3145(2) 0.99718(18) 0.12870(13) 0.0670(5) Uani 1 1 d
F3S3 F 0.46217(19) 1.05622(15) 0.25360(12) 0.0581(5) Uani 1 1 d
O1S3 O 0.1738(2) 0.72262(16) 0.16410(11) 0.0370(4) Uani 1 1 d
O2S3 O 0.4398(2) 0.81308(19) 0.15681(14) 0.0525(5) Uani 1 1 d
O3S3 O 0.3628(3) 0.7942(2) 0.29476(12) 0.0625(6) Uani 1 1 d
C3S C 0.3311(3) 0.9662(2) 0.20858(19) 0.0412(6) Uani 1 1 d

loop_
_atom_site_aniso_label
_atom_site_aniso_U_11
_atom_site_aniso_U_22
_atom_site_aniso_U_33
_atom_site_aniso_U_23
_atom_site_aniso_U_13
_atom_site_aniso_U_12
Cu1 0.01758(12) 0.01744(12) 0.01763(11) 0.00319(9) 0.00358(9) 0.00901(9)
Cu2 0.01759(12) 0.02096(12) 0.01666(11) 0.00365(9) 0.00351(9) 0.00944(10)
S1 0.0203(2) 0.0178(2) 0.0176(2) 0.00299(17) 0.00344(17) 0.00993(18)
O1 0.0215(8) 0.0248(8) 0.0327(9) -0.0003(8) 0.0048(7) 0.0058(7)
N1 0.0189(8) 0.0182(8) 0.0202(8) 0.0061(6) 0.0064(6) 0.0104(7)
N2 0.0193(8) 0.0206(8) 0.0186(7) 0.0025(6) 0.0046(6) 0.0105(7)
N3 0.0181(8) 0.0187(8) 0.0212(8) 0.0037(6) 0.0021(6) 0.0082(7)
N4 0.0223(8) 0.0204(8) 0.0181(7) 0.0013(6) 0.0032(6) 0.0103(7)
C1 0.0203(9) 0.0207(9) 0.0166(8) 0.0047(7) 0.0018(7) 0.0123(8)
C2 0.0234(10) 0.0203(9) 0.0166(8) 0.0045(7) 0.0027(7) 0.0131(8)
C3 0.0295(11) 0.0233(10) 0.0184(9) 0.0015(8) -0.0007(8) 0.0161(9)
C4 0.0236(10) 0.0240(10) 0.0259(10) 0.0021(8) -0.0044(8) 0.0126(9)
C5 0.0202(10) 0.0275(11) 0.0269(10) 0.0054(8) 0.0013(8) 0.0130(9)
C6 0.0227(10) 0.0250(10) 0.0197(9) 0.0061(8) 0.0037(7) 0.0158(8)
C7 0.0259(10) 0.0235(10) 0.0145(8) 0.0049(7) 0.0061(7) 0.0154(8)
C8 0.0226(10) 0.0318(11) 0.0217(9) 0.0034(8) 0.0035(8) 0.0187(9)
C9 0.0288(13) 0.0372(14) 0.0354(13) -0.0038(11) -0.0076(10) 0.0143(11)
C10 0.0234(10) 0.0198(9) 0.0206(9) 0.0009(8) -0.0009(7) 0.0108(8)
C11 0.0200(9) 0.0190(9) 0.0226(9) 0.0034(7) 0.0026(7) 0.0091(8)
C12 0.0345(12) 0.0205(10) 0.0292(11) -0.0001(9) -0.0015(9) 0.0148(9)
C13 0.0432(14) 0.0225(11) 0.0386(13) 0.0056(10) -0.0026(10) 0.0187(11)
C14 0.0371(13) 0.0288(11) 0.0284(11) 0.0071(9) -0.0028(9) 0.0188(10)
C15 0.0244(10) 0.0242(10) 0.0230(10) 0.0046(8) -0.0001(8) 0.0114(9)
C16 0.0187(10) 0.0236(10) 0.0243(10) 0.0018(8) 0.0021(8) 0.0073(8)
C17 0.0233(10) 0.0179(9) 0.0196(9) 0.0000(7) 0.0028(7) 0.0084(8)
C18 0.0302(12) 0.0210(10) 0.0278(11) 0.0030(8) 0.0076(9) 0.0068(9)
C19 0.0432(14) 0.0239(11) 0.0275(11) 0.0085(9) 0.0100(10) 0.0134(10)
C20 0.0381(13) 0.0302(11) 0.0241(10) 0.0085(9) 0.0044(9) 0.0204(10)
C21 0.0266(11) 0.0260(10) 0.0216(9) 0.0031(8) 0.0044(8) 0.0146(9)
C22 0.0250(11) 0.0326(12) 0.0276(11) 0.0079(9) 0.0122(9) 0.0144(10)
C23 0.0277(11) 0.0311(12) 0.0225(10) -0.0004(9) 0.0067(9) 0.0155(10)
S2 0.0222(2) 0.0213(2) 0.0192(2) 0.00279(18) 0.00100(18) 0.0056(2)
F1S2 0.0692(12) 0.0498(10) 0.0359(8) 0.0231(7) 0.0174(8) 0.0217(9)
F2S2 0.0464(11) 0.0385(9) 0.0862(14) 0.0169(9) 0.0101(10) -0.0125(8)
F3S2 0.0992(16) 0.0437(10) 0.0744(13) 0.0258(9) 0.0336(12) 0.0468(11)
O1S2 0.0233(8) 0.0287(8) 0.0266(8) -0.0021(6) 0.0024(6) 0.0039(6)
O2S2 0.0365(9) 0.0390(9) 0.0314(8) 0.0067(7) 0.0055(7) 0.0224(8)
O3S2 0.0375(10) 0.0409(10) 0.0204(7) -0.0020(7) -0.0026(7) 0.0112(8)
C2S 0.0395(14) 0.0246(11) 0.0410(14) 0.0076(10) 0.0092(11) 0.0077(11)
S3 0.0335(3) 0.0268(3) 0.0264(3) 0.0002(2) 0.0021(2) 0.0091(2)
F1S3 0.0472(11) 0.0395(9) 0.1141(17) -0.0048(10) 0.0364(11) 0.0156(8)
F2S3 0.0708(14) 0.0474(10) 0.0752(13) 0.0318(10) 0.0082(10) 0.0164(10)
F3S3 0.0405(9) 0.0336(8) 0.0782(13) -0.0220(8) 0.0131(9) -0.0024(7)
O1S3 0.0358(10) 0.0252(8) 0.0360(9) 0.0030(7) 0.0016(7) 0.0010(7)
O2S3 0.0443(12) 0.0432(11) 0.0634(13) -0.0126(10) 0.0190(10) 0.0118(9)
O3S3 0.0769(17) 0.0643(14) 0.0326(10) 0.0128(10) -0.0064(10) 0.0215(13)
C3S 0.0343(14) 0.0287(12) 0.0535(16) -0.0010(12) 0.0131(12) 0.0058(11)

loop_
_atom_type_symbol
_atom_type_description
_atom_type_scat_dispersion_real
_atom_type_scat_dispersion_imag
_atom_type_scat_source
C C 0.0033 0.0016 'International Tables Vol C Tables 4.2.6.8 and 6.1.1.4'
H H 0.0000 0.0000 'International Tables Vol C Tables 4.2.6.8 and 6.1.1.4'
N N 0.0061 0.0033 'International Tables Vol C Tables 4.2.6.8 and 6.1.1.4'
O O 0.0106 0.0060 'International Tables Vol C Tables 4.2.6.8 and 6.1.1.4'
F F 0.0171 0.0103 'International Tables Vol C Tables 4.2.6.8 and 6.1.1.4'
S S 0.1246 0.1234 'International Tables Vol C Tables 4.2.6.8 and 6.1.1.4'
Cu Cu 0.3201 1.2651 'International Tables Vol C Tables 4.2.6.8 and 6.1.1.4'

loop_
_exptl_crystal_face_index_h
_exptl_crystal_face_index_k
_exptl_crystal_face_index_l
_exptl_crystal_face_perp_dist
_exptl_oxdiff_crystal_face_indexfrac_h
_exptl_oxdiff_crystal_face_indexfrac_k
_exptl_oxdiff_crystal_face_indexfrac_l
_exptl_oxdiff_crystal_face_x
_exptl_oxdiff_crystal_face_y
_exptl_oxdiff_crystal_face_z
-1 0 0 0.0557 -1.0000 -0.0000 -0.0000 -0.0046 -0.0783 -0.0178
0 1 0 0.1039 -0.0000 1.0000 -0.0000 0.0537 0.0180 0.0385
0 -1 1 0.1159 0.0000 -1.0000 1.0000 -0.0269 -0.0029 -0.0719
0 -1 0 0.0928 0.0000 -1.0000 0.0000 -0.0537 -0.0180 -0.0385
0 -1 -1 0.1573 0.0000 -1.0000 -1.0000 -0.0805 -0.0330 -0.0052
1 0 1 0.0701 1.0000 0.0000 1.0000 0.0314 0.0934 -0.0156
1 0 -1 0.1207 1.0000 -0.0000 -1.0000 -0.0223 0.0633 0.0512
0 1 -1 0.1029 -0.0000 1.0000 -1.0000 0.0269 0.0029 0.0719
1 0 0 0.0881 1.0000 0.0000 0.0000 0.0046 0.0783 0.0178
-1 1 1 0.2085 -1.0000 1.0000 1.0000 0.0760 -0.0453 -0.0126

loop_
_geom_angle_atom_site_label_1
_geom_angle_atom_site_label_2
_geom_angle_atom_site_label_3
_geom_angle
N3 Cu1 N1 83.54(6)
N3 Cu1 O1 92.49(7)
N1 Cu1 O1 109.35(7)
N3 Cu1 S1 156.55(5)
N1 Cu1 S1 98.51(5)
O1 Cu1 S1 108.57(5)
N3 Cu1 Cu2 110.63(5)
N1 Cu1 Cu2 138.77(5)
O1 Cu1 Cu2 108.46(5)
S1 Cu1 Cu2 53.604(15)
N4 Cu2 N2 84.81(7)
N4 Cu2 S1 159.31(5)
N2 Cu2 S1 99.61(5)
N4 Cu2 O1S2 92.51(7)
N2 Cu2 O1S2 103.17(6)
S1 Cu2 O1S2 105.95(5)
N4 Cu2 Cu1 109.85(5)
N2 Cu2 Cu1 137.82(5)
S1 Cu2 Cu1 54.038(15)
O1S2 Cu2 Cu1 114.93(4)
C1 S1 Cu2 97.40(6)
C1 S1 Cu1 95.90(6)
Cu2 S1 Cu1 72.358(17)
Cu1 O1 H1O 124(2)
Cu1 O1 H2O 110(2)
H1O O1 H2O 105(3)
C22 N1 C10 110.76(16)
C22 N1 C7 108.56(16)
C10 N1 C7 111.39(16)
C22 N1 Cu1 108.40(13)
C10 N1 Cu1 104.09(12)
C7 N1 Cu1 113.58(11)
C16 N2 C23 110.11(16)
C16 N2 C8 111.94(17)
C23 N2 C8 108.00(16)
C16 N2 Cu2 101.55(12)
C23 N2 Cu2 111.90(13)
C8 N2 Cu2 113.28(12)
C15 N3 C11 118.64(17)
C15 N3 Cu1 128.08(14)
C11 N3 Cu1 113.13(13)
C17 N4 C21 118.95(18)
C17 N4 Cu2 112.00(13)
C21 N4 Cu2 128.38(15)
C6 C1 C2 120.00(18)
C6 C1 S1 120.41(14)
C2 C1 S1 119.57(15)
C3 C2 C1 119.41(18)
C3 C2 C7 119.14(17)
C1 C2 C7 121.42(18)
C4 C3 C2 121.66(19)
C4 C3 H3 119.3(15)
C2 C3 H3 119.0(15)
C5 C4 C3 117.56(19)
C5 C4 C9 121.3(2)
C3 C4 C9 121.1(2)
C6 C5 C4 122.7(2)
C6 C5 H5 119.2(16)
C4 C5 H5 118.1(16)
C5 C6 C1 118.59(18)
C5 C6 C8 119.22(18)
C1 C6 C8 122.05(18)
N1 C7 C2 112.51(15)
N1 C7 H7A 106.5(14)
C2 C7 H7A 111.2(13)
N1 C7 H7B 109.1(14)
C2 C7 H7B 108.6(14)
H7A C7 H7B 108.9(18)
N2 C8 C6 114.67(16)
N2 C8 H8A 110.3(15)
C6 C8 H8A 107.0(15)
N2 C8 H8B 107.2(13)
C6 C8 H8B 109.3(12)
H8A C8 H8B 108(2)
C4 C9 H9A 111.0(19)
C4 C9 H9B 114(2)
H9A C9 H9B 105(3)
C4 C9 H9C 115(2)
H9A C9 H9C 107(3)
H9B C9 H9C 105(3)
N1 C10 C11 109.96(16)
N1 C10 H10A 110.4(14)
C11 C10 H10A 107.0(14)
N1 C10 H10B 112.6(14)
C11 C10 H10B 110.0(15)
H10A C10 H10B 107(2)
N3 C11 C12 121.81(19)
N3 C11 C10 115.57(17)
C12 C11 C10 122.58(19)
C11 C12 C13 119.0(2)
C11 C12 H12 118.5(16)
C13 C12 H12 122.3(16)
C14 C13 C12 119.2(2)
C14 C13 H13 122.1(18)
C12 C13 H13 118.6(18)
C13 C14 C15 119.0(2)
C13 C14 H14 124.2(17)
C15 C14 H14 116.8(18)
N3 C15 C14 122.3(2)
N3 C15 H15 116.5(14)
C14 C15 H15 121.1(14)
N2 C16 C17 109.57(17)
N2 C16 H16A 106.4(14)
C17 C16 H16A 109.8(14)
N2 C16 H16B 110.6(16)
C17 C16 H16B 110.5(16)
H16A C16 H16B 110(2)
N4 C17 C18 121.73(19)
N4 C17 C16 115.64(17)
C18 C17 C16 122.63(19)
C17 C18 C19 118.9(2)
C17 C18 H18 117.8(15)
C19 C18 H18 123.3(15)
C20 C19 C18 119.2(2)
C20 C19 H19 121.5(16)
C18 C19 H19 119.2(16)
C21 C20 C19 118.9(2)
C21 C20 H20 122(2)
C19 C20 H20 119(2)
N4 C21 C20 122.2(2)
N4 C21 H21 116.5(14)
C20 C21 H21 121.1(14)
N1 C22 H22A 108.4(13)
N1 C22 H22B 108.2(15)
H22A C22 H22B 110(2)
N1 C22 H22C 110.7(15)
H22A C22 H22C 107(2)
H22B C22 H22C 112(2)
N2 C23 H23A 108.7(14)
N2 C23 H23B 105.8(16)
H23A C23 H23B 112(2)
N2 C23 H23C 108.6(15)
H23A C23 H23C 111(2)
H23B C23 H23C 110(2)
O3S2 S2 O2S2 115.53(10)
O3S2 S2 O1S2 114.41(10)
O2S2 S2 O1S2 114.49(10)
O3S2 S2 C2S 103.65(11)
O2S2 S2 C2S 103.47(11)
O1S2 S2 C2S 103.03(11)
S2 O1S2 Cu2 131.04(10)
F3S2 C2S F2S2 107.6(2)
F3S2 C2S F1S2 108.1(2)
F2S2 C2S F1S2 107.9(2)
F3S2 C2S S2 111.08(18)
F2S2 C2S S2 110.83(19)
F1S2 C2S S2 111.23(17)
O2S3 S3 O3S3 116.29(15)
O2S3 S3 O1S3 114.48(11)
O3S3 S3 O1S3 113.97(13)
O2S3 S3 C3S 103.46(13)
O3S3 S3 C3S 103.45(14)
O1S3 S3 C3S 102.81(12)
F1S3 C3S F3S3 107.4(2)
F1S3 C3S F2S3 107.5(2)
F3S3 C3S F2S3 107.7(2)
F1S3 C3S S3 112.27(18)
F3S3 C3S S3 111.2(2)
F2S3 C3S S3 110.53(18)

loop_
_geom_bond_atom_site_label_1
_geom_bond_atom_site_label_2
_geom_bond_distance
Cu1 N3 1.9744(16)
Cu1 N1 2.0627(16)
Cu1 O1 2.1643(17)
Cu1 S1 2.1806(5)
Cu1 Cu2 2.5674(4)
Cu2 N4 1.9562(17)
Cu2 N2 2.0737(16)
Cu2 S1 2.1686(5)
Cu2 O1S2 2.2115(15)
S1 C1 1.800(2)
O1 H1O 0.80(3)
O1 H2O 0.68(3)
N1 C22 1.473(3)
N1 C10 1.483(3)
N1 C7 1.490(2)
N2 C16 1.481(3)
N2 C23 1.483(3)
N2 C8 1.483(3)
N3 C15 1.342(3)
N3 C11 1.353(3)
N4 C17 1.346(3)
N4 C21 1.348(3)
C1 C6 1.403(3)
C1 C2 1.404(3)
C2 C3 1.395(3)
C2 C7 1.504(3)
C3 C4 1.393(3)
C3 H3 0.93(2)
C4 C5 1.393(3)
C4 C9 1.506(3)
C5 C6 1.391(3)
C5 H5 0.93(3)
C6 C8 1.515(3)
C7 H7A 0.97(2)
C7 H7B 0.92(2)
C8 H8A 0.93(3)
C8 H8B 0.99(2)
C9 H9A 0.93(3)
C9 H9B 0.92(4)
C9 H9C 0.95(4)
C10 C11 1.503(3)
C10 H10A 0.97(2)
C10 H10B 0.97(2)
C11 C12 1.380(3)
C12 C13 1.386(3)
C12 H12 0.93(3)
C13 C14 1.377(3)
C13 H13 0.91(3)
C14 C15 1.380(3)
C14 H14 0.89(3)
C15 H15 0.94(2)
C16 C17 1.511(3)
C16 H16A 0.98(2)
C16 H16B 0.99(3)
C17 C18 1.386(3)
C18 C19 1.389(3)
C18 H18 0.94(3)
C19 C20 1.383(4)
C19 H19 0.96(3)
C20 C21 1.377(3)
C20 H20 0.86(3)
C21 H21 0.96(2)
C22 H22A 0.98(2)
C22 H22B 0.90(3)
C22 H22C 0.93(2)
C23 H23A 0.98(2)
C23 H23B 0.90(3)
C23 H23C 0.93(3)
S2 O3S2 1.4330(16)
S2 O2S2 1.4451(17)
S2 O1S2 1.4456(16)
S2 C2S 1.819(3)
F1S2 C2S 1.336(3)
F2S2 C2S 1.326(3)
F3S2 C2S 1.322(3)
S3 O2S3 1.423(2)
S3 O3S3 1.435(2)
S3 O1S3 1.4499(18)
S3 C3S 1.818(3)
F1S3 C3S 1.324(3)
F2S3 C3S 1.348(3)
F3S3 C3S 1.336(3)

loop_
_geom_hbond_atom_site_label_D
_geom_hbond_atom_site_label_H
_geom_hbond_atom_site_label_A
_geom_hbond_distance_DH
_geom_hbond_distance_HA
_geom_hbond_distance_DA
_geom_hbond_angle_DHA
_geom_hbond_site_symmetry_A
O1 H1O O1S3 0.80(3) 1.99(3) 2.786(3) 174(3) 1_655
O1 H2O O2S2 0.68(3) 2.13(3) 2.801(3) 167(3) .
